data_2213047
loop_
_publ_author_name
'Arslan, Mustafa'
'Asker, Erol'
'Masnovi, John'
'Baker, Ronald J.'

_publ_section_title
;
 1,3-Bi-9-anthrylpropane
;
_journal_coeditor_code WK2044
_journal_issue 4
_journal_name_full 'Acta Crystallographica Section E'
_journal_page_first o1800
_journal_page_last o1801
_journal_paper_doi 10.1107/S1600536807010781
_journal_volume 63
_journal_year 2007
_chemical_formula_moiety 'C31 H24'
_chemical_formula_sum 'C31 H24'
_chemical_formula_weight 396.5
_chemical_name_systematic
;
1,3-Bi-9-anthrylpropane
;
_space_group_IT_number 19
_symmetry_cell_setting orthorhombic
_symmetry_space_group_name_Hall 'P 2ac 2ab'
_symmetry_space_group_name_H-M 'P 21 21 21'
_audit_creation_method 'WinGX routine CIF_UPDATE'
_cell_angle_alpha 90
_cell_angle_beta 90
_cell_angle_gamma 90
_cell_formula_units_Z 12
_cell_length_a 13.478(2)
_cell_length_b 19.1167(14)
_cell_length_c 25.2951(17)
_cell_measurement_reflns_used 25
_cell_measurement_temperature 295(2)
_cell_measurement_theta_max 25
_cell_measurement_theta_min 20
_cell_volume 6517.4(12)
_computing_cell_refinement 'CAD-4-PC Software'
_computing_data_collection 'CAD-4-PC Software (Enraf--Nonius, 1993)'
_computing_data_reduction 'DATRD2  in NRCVaX (Gabe <i>et al.</i>,  1989)'
_computing_molecular_graphics 'ORTEP-3 for Windows (Farrugia, 1997)'
_computing_publication_material 'WinGX (Farrugia, 1999)'
_computing_structure_refinement 'SHELXL97 (Sheldrick, 1997)'
_computing_structure_solution 'SHELXS97 (Sheldrick, 1997)'
_diffrn_measured_fraction_theta_full 0.991
_diffrn_measured_fraction_theta_max 0.991
_diffrn_measurement_device 'Enraf--Nonius CAD-4'
_diffrn_measurement_method \w
_diffrn_radiation_monochromator graphite
_diffrn_radiation_source 'fine-focus sealed tube'
_diffrn_radiation_type MoK\a
_diffrn_radiation_wavelength 0.71073
_diffrn_reflns_av_R_equivalents 0
_diffrn_reflns_limit_h_max 16
_diffrn_reflns_limit_h_min 0
_diffrn_reflns_limit_k_max 22
_diffrn_reflns_limit_k_min 0
_diffrn_reflns_limit_l_max 30
_diffrn_reflns_limit_l_min 0
_diffrn_reflns_number 6228
_diffrn_reflns_theta_full 24.97
_diffrn_reflns_theta_max 24.97
_diffrn_reflns_theta_min 2.02
_diffrn_standards_decay_% 0.7
_diffrn_standards_interval_time 120
_diffrn_standards_number 3
_exptl_absorpt_coefficient_mu 0.068
_exptl_absorpt_correction_type none
_exptl_crystal_colour yellow
_exptl_crystal_density_diffrn 1.212
_exptl_crystal_density_method 'not measured'
_exptl_crystal_description cube
_exptl_crystal_F_000 2520
_exptl_crystal_size_max 0.50
_exptl_crystal_size_mid 0.50
_exptl_crystal_size_min 0.50
_refine_diff_density_max 0.117
_refine_diff_density_min -0.102
_refine_ls_extinction_method none
_refine_ls_goodness_of_fit_ref 1.033
_refine_ls_hydrogen_treatment constr
_refine_ls_matrix_type full
_refine_ls_number_parameters 838
_refine_ls_number_reflns 6228
_refine_ls_number_restraints 0
_refine_ls_restrained_S_all 1.033
_refine_ls_R_factor_gt 0.0436
_refine_ls_shift/su_max 0.000
_refine_ls_structure_factor_coef Fsqd
_refine_ls_weighting_details 'calc w = 1/[\s^2^(Fo^2^)+(0.0436P)^2^+0.4373P] where P=(Fo^2^+2Fc^2^)/3'
_refine_ls_weighting_scheme calc
_refine_ls_wR_factor_ref 0.1033
_reflns_number_gt 4061
_reflns_number_total 6228
_reflns_threshold_expression I>2\s(I)
_cod_data_source_file wk2044.cif
_cod_data_source_block I
_cod_original_cell_volume 6517.5(12)
_cod_database_code 2213047
_cod_database_fobs_code 2213047

loop_
_symmetry_equiv_pos_as_xyz
'x, y, z'
'-x+1/2, -y, z+1/2'
'x+1/2, -y+1/2, -z'
'-x, y+1/2, -z+1/2'

loop_
_atom_site_type_symbol
_atom_site_label
_atom_site_fract_x
_atom_site_fract_y
_atom_site_fract_z
_atom_site_U_iso_or_equiv
_atom_site_adp_type
_atom_site_calc_flag
_atom_site_refinement_flags
_atom_site_occupancy
C C1a 0.2641(3) 0.5128(2) 0.15327(14) 0.0748(11) Uani d . 1
H H1a 0.2003 0.4986 0.1445 0.09 Uiso calc R 1
C C2a 0.2918(4) 0.5786(2) 0.14214(16) 0.0924(13) Uani d . 1
H H2a 0.2469 0.609 0.1261 0.111 Uiso calc R 1
C C3a 0.3868(5) 0.6019(2) 0.15435(19) 0.1000(15) Uani d . 1
H H3a 0.405 0.6475 0.146 0.12 Uiso calc R 1
C C4a 0.4533(4) 0.5590(3) 0.17826(16) 0.0883(13) Uani d . 1
H H4a 0.5164 0.5754 0.1865 0.106 Uiso calc R 1
C C5a 0.4260(3) 0.4882(2) 0.19086(13) 0.0669(10) Uani d . 1
C C6a 0.4916(3) 0.4431(3) 0.21520(14) 0.0748(12) Uani d . 1
H H6a 0.5555 0.4586 0.2225 0.09 Uiso calc R 1
C C7a 0.4656(3) 0.3757(2) 0.22916(14) 0.0680(10) Uani d . 1
C C8a 0.5314(4) 0.3299(3) 0.25529(19) 0.1048(16) Uani d . 1
H H8a 0.5953 0.3451 0.2631 0.126 Uiso calc R 1
C C9a 0.5042(5) 0.2652(4) 0.2691(2) 0.128(2) Uani d . 1
H H9a 0.5497 0.2358 0.2857 0.154 Uiso calc R 1
C C10a 0.4086(4) 0.2414(3) 0.2590(2) 0.1129(16) Uani d . 1
H H10a 0.3902 0.1968 0.2699 0.136 Uiso calc R 1
C C11a 0.3415(3) 0.2826(2) 0.23333(16) 0.0871(12) Uani d . 1
H H11a 0.2781 0.2656 0.2265 0.104 Uiso calc R 1
C C12a 0.3677(3) 0.35143(19) 0.21689(13) 0.0627(9) Uani d . 1
C C13a 0.3009(2) 0.39509(18) 0.19015(12) 0.0559(9) Uani d . 1
C C14a 0.3288(2) 0.46373(19) 0.17806(12) 0.0566(9) Uani d . 1
C C15a 0.1972(2) 0.37153(19) 0.17555(13) 0.0658(10) Uani d . 1
H H15a 0.1964 0.321 0.1725 0.079 Uiso calc R 1
H H15b 0.1799 0.3909 0.1413 0.079 Uiso calc R 1
C C16a 0.1191(2) 0.3941(2) 0.21631(13) 0.0630(9) Uani d . 1
H H16a 0.125 0.3649 0.2475 0.076 Uiso calc R 1
H H16b 0.1319 0.4421 0.2268 0.076 Uiso calc R 1
C C17a 0.0150(2) 0.3886(2) 0.19484(13) 0.0674(10) Uani d . 1
H H17a 0.0014 0.34 0.1865 0.081 Uiso calc R 1
H H17b 0.0112 0.415 0.1621 0.081 Uiso calc R 1
C C18a -0.0646(2) 0.4149(2) 0.23188(13) 0.0600(9) Uani d . 1
C C19a -0.1138(2) 0.36860(19) 0.26588(13) 0.0576(9) Uani d . 1
C C20a -0.0916(3) 0.2954(2) 0.26877(17) 0.0769(11) Uani d . 1
H H20a -0.0412 0.2773 0.2478 0.092 Uiso calc R 1
C C21a -0.1427(3) 0.2517(2) 0.30157(19) 0.0920(13) Uani d . 1
H H21a -0.1282 0.2042 0.3019 0.11 Uiso calc R 1
C C22a -0.2169(3) 0.2782(3) 0.33477(19) 0.0944(13) Uani d . 1
H H22a -0.2507 0.2482 0.3574 0.113 Uiso calc R 1
C C23a -0.2397(3) 0.3463(2) 0.33418(17) 0.0797(12) Uani d . 1
H H23a -0.2886 0.3629 0.3569 0.096 Uiso calc R 1
C C24a -0.1909(2) 0.3937(2) 0.29971(14) 0.0619(9) Uani d . 1
C C25a -0.2175(3) 0.4634(2) 0.29794(14) 0.0689(10) Uani d . 1
H H25a -0.269 0.4793 0.3193 0.083 Uiso calc R 1
C C26a -0.1691(3) 0.5103(2) 0.26510(14) 0.0656(10) Uani d . 1
C C27a -0.1965(3) 0.5828(2) 0.26341(18) 0.0896(13) Uani d . 1
H H27a -0.2479 0.5987 0.2848 0.108 Uiso calc R 1
C C28a -0.1491(4) 0.6282(3) 0.2314(2) 0.1038(15) Uani d . 1
H H28a -0.1681 0.6749 0.2307 0.125 Uiso calc R 1
C C29a -0.0710(4) 0.6047(3) 0.1991(2) 0.0983(14) Uani d . 1
H H29a -0.0379 0.6362 0.1774 0.118 Uiso calc R 1
C C30a -0.0437(3) 0.5369(2) 0.19930(16) 0.0817(12) Uani d . 1
H H30a 0.0082 0.523 0.1775 0.098 Uiso calc R 1
C C31a -0.0911(2) 0.4856(2) 0.23160(13) 0.0613(9) Uani d . 1
C C1b -0.4132(3) 0.6551(2) 0.37783(16) 0.0750(11) Uani d . 1
H H1b -0.4624 0.6594 0.3523 0.09 Uiso calc R 1
C C2b -0.3619(4) 0.7133(2) 0.3932(2) 0.1000(15) Uani d . 1
H H2b -0.3776 0.7565 0.3786 0.12 Uiso calc R 1
C C3b -0.2871(4) 0.7087(3) 0.4302(2) 0.1142(18) Uani d . 1
H H3b -0.2526 0.7488 0.4399 0.137 Uiso calc R 1
C C4b -0.2634(3) 0.6471(3) 0.45236(19) 0.0986(15) Uani d . 1
H H4b -0.2127 0.645 0.4772 0.118 Uiso calc R 1
C C5b -0.3153(3) 0.5845(2) 0.43821(15) 0.0679(10) Uani d . 1
C C6b -0.2927(3) 0.5213(3) 0.46072(16) 0.0844(13) Uani d . 1
H H6b -0.2407 0.5188 0.4848 0.101 Uiso calc R 1
C C7b -0.3447(3) 0.4614(2) 0.44873(15) 0.0721(11) Uani d . 1
C C8b -0.3226(4) 0.3966(3) 0.4727(2) 0.1066(16) Uani d . 1
H H8b -0.2711 0.3943 0.4971 0.128 Uiso calc R 1
C C9b -0.3733(5) 0.3381(3) 0.4616(2) 0.121(2) Uani d . 1
H H9b -0.3574 0.2964 0.4785 0.145 Uiso calc R 1
C C10b -0.4505(4) 0.3399(3) 0.4243(2) 0.1137(19) Uani d . 1
H H10b -0.4853 0.2991 0.4167 0.136 Uiso calc R 1
C C11b -0.4752(3) 0.4005(2) 0.39902(18) 0.0822(12) Uani d . 1
H H11b -0.5264 0.4007 0.3744 0.099 Uiso calc R 1
C C12b -0.4228(3) 0.4637(2) 0.41029(14) 0.0624(9) Uani d . 1
C C13b -0.4456(2) 0.52750(18) 0.38519(12) 0.0521(8) Uani d . 1
C C14b -0.3932(2) 0.58780(19) 0.40002(13) 0.0570(9) Uani d . 1
C C15b -0.5245(2) 0.5289(2) 0.34326(13) 0.0614(9) Uani d . 1
H H15c -0.5175 0.4875 0.3214 0.074 Uiso calc R 1
H H15d -0.5135 0.5693 0.3208 0.074 Uiso calc R 1
C C16b -0.6308(2) 0.53173(19) 0.36429(12) 0.0567(8) Uani d . 1
H H16c -0.6396 0.4957 0.3909 0.068 Uiso calc R 1
H H16d -0.6421 0.5767 0.381 0.068 Uiso calc R 1
C C17b -0.7069(2) 0.52122(19) 0.32017(12) 0.0601(9) Uani d . 1
H H17c -0.7093 0.5631 0.2986 0.072 Uiso calc R 1
H H17d -0.6853 0.4829 0.2978 0.072 Uiso calc R 1
C C18b -0.8101(2) 0.50550(18) 0.34059(12) 0.0531(8) Uani d . 1
C C19b -0.8359(2) 0.43663(18) 0.35291(12) 0.0564(9) Uani d . 1
C C20b -0.7685(3) 0.3788(2) 0.34762(14) 0.0724(10) Uani d . 1
H H20b -0.7044 0.3869 0.3354 0.087 Uiso calc R 1
C C21b -0.7963(4) 0.3130(2) 0.36009(18) 0.0941(13) Uani d . 1
H H21b -0.7513 0.2766 0.3561 0.113 Uiso calc R 1
C C22b -0.8916(5) 0.2988(3) 0.37892(19) 0.1055(16) Uani d . 1
H H22b -0.9094 0.2531 0.3874 0.127 Uiso calc R 1
C C23b -0.9577(4) 0.3510(3) 0.38490(16) 0.0919(13) Uani d . 1
H H23b -1.0207 0.3409 0.3978 0.11 Uiso calc R 1
C C24b -0.9332(3) 0.4215(2) 0.37188(13) 0.0640(10) Uani d . 1
C C25b -1.0010(3) 0.4754(2) 0.37738(13) 0.0705(11) Uani d . 1
H H25b -1.065 0.4651 0.3886 0.085 Uiso calc R 1
C C26b -0.9764(3) 0.5440(2) 0.36674(13) 0.0606(9) Uani d . 1
C C27b -1.0456(3) 0.6001(3) 0.37440(15) 0.0820(12) Uani d . 1
H H27b -1.1101 0.5898 0.3847 0.098 Uiso calc R 1
C C28b -1.0198(4) 0.6668(3) 0.36711(18) 0.0947(14) Uani d . 1
H H28b -1.0656 0.7023 0.373 0.114 Uiso calc R 1
C C29b -0.9233(4) 0.6828(2) 0.35052(17) 0.0917(13) Uani d . 1
H H29b -0.9049 0.7294 0.3462 0.11 Uiso calc R 1
C C30b -0.8564(3) 0.6317(2) 0.34072(15) 0.0750(11) Uani d . 1
H H30b -0.7937 0.644 0.3285 0.09 Uiso calc R 1
C C31b -0.8789(3) 0.55987(19) 0.34847(12) 0.0573(9) Uani d . 1
C C1c 0.5307(3) 0.5831(2) 0.02686(15) 0.0685(10) Uani d . 1
H H1c 0.4826 0.5717 0.0019 0.082 Uiso calc R 1
C C2c 0.5558(3) 0.6510(2) 0.03419(18) 0.0846(12) Uani d . 1
H H2c 0.5239 0.6855 0.0146 0.101 Uiso calc R 1
C C3c 0.6287(3) 0.6699(2) 0.07063(19) 0.0867(13) Uani d . 1
H H3c 0.6448 0.7168 0.0753 0.104 Uiso calc R 1
C C4c 0.6758(3) 0.6204(2) 0.09914(16) 0.0766(11) Uani d . 1
H H4c 0.7246 0.6336 0.1231 0.092 Uiso calc R 1
C C5c 0.6519(2) 0.54854(19) 0.09302(13) 0.0597(9) Uani d . 1
C C6c 0.6983(3) 0.4970(2) 0.12245(14) 0.0656(10) Uani d . 1
H H6c 0.7483 0.5097 0.1459 0.079 Uiso calc R 1
C C7c 0.6730(2) 0.42731(19) 0.11809(13) 0.0600(9) Uani d . 1
C C8c 0.7203(3) 0.3758(2) 0.14946(17) 0.0801(11) Uani d . 1
H H8c 0.7701 0.3893 0.1728 0.096 Uiso calc R 1
C C9c 0.6950(3) 0.3081(2) 0.14639(19) 0.0953(14) Uani d . 1
H H9c 0.7268 0.2753 0.1677 0.114 Uiso calc R 1
C C10c 0.6203(3) 0.2864(2) 0.11093(19) 0.0927(13) Uani d . 1
H H10c 0.6039 0.2392 0.1083 0.111 Uiso calc R 1
C C11c 0.5722(3) 0.3345(2) 0.08049(16) 0.0759(11) Uani d . 1
H H11c 0.5217 0.3196 0.0581 0.091 Uiso calc R 1
C C12c 0.5970(2) 0.40649(18) 0.08204(13) 0.0563(9) Uani d . 1
C C13c 0.5499(2) 0.45740(19) 0.05031(12) 0.0533(8) Uani d . 1
C C14c 0.5765(2) 0.52865(19) 0.05652(13) 0.0568(9) Uani d . 1
C C15c 0.4699(2) 0.4377(2) 0.01102(13) 0.0618(9) Uani d . 1
H H15e 0.4783 0.389 0.0013 0.074 Uiso calc R 1
H H15f 0.4786 0.4656 -0.0207 0.074 Uiso calc R 1
C C16c 0.3645(2) 0.44831(19) 0.03162(12) 0.0561(9) Uani d . 1
H H16e 0.3492 0.4116 0.0568 0.067 Uiso calc R 1
H H16f 0.3611 0.4926 0.0502 0.067 Uiso calc R 1
C C17c 0.2869(2) 0.4477(2) -0.01217(13) 0.0687(10) Uani d . 1
H H17e 0.3085 0.4782 -0.0406 0.082 Uiso calc R 1
H H17f 0.2812 0.4007 -0.0263 0.082 Uiso calc R 1
C C18c 0.1864(2) 0.47158(19) 0.00730(12) 0.0533(8) Uani d . 1
C C19c 0.1114(3) 0.42385(18) 0.02068(13) 0.0550(9) Uani d . 1
C C20c 0.1198(3) 0.3503(2) 0.01235(15) 0.0772(11) Uani d . 1
H H20c 0.1774 0.3324 -0.0027 0.093 Uiso calc R 1
C C21c 0.0455(4) 0.3061(2) 0.0259(2) 0.1033(16) Uani d . 1
H H21c 0.0537 0.2584 0.0203 0.124 Uiso calc R 1
C C22c -0.0429(4) 0.3302(3) 0.0478(2) 0.1087(18) Uani d . 1
H H22c -0.093 0.2988 0.0567 0.13 Uiso calc R 1
C C23c -0.0550(3) 0.3987(3) 0.05604(16) 0.0894(13) Uani d . 1
H H23c -0.1144 0.4147 0.0704 0.107 Uiso calc R 1
C C24c 0.0208(3) 0.4479(2) 0.04331(13) 0.0634(10) Uani d . 1
C C25c 0.0091(3) 0.5189(2) 0.05316(14) 0.0757(12) Uani d . 1
H H25c -0.0491 0.5345 0.069 0.091 Uiso calc R 1
C C26c 0.0814(3) 0.5669(2) 0.04001(15) 0.0706(11) Uani d . 1
C C27c 0.0685(4) 0.6401(3) 0.05033(18) 0.1035(16) Uani d . 1
H H27c 0.011 0.6557 0.0668 0.124 Uiso calc R 1
C C28c 0.1396(6) 0.6866(3) 0.0363(2) 0.130(3) Uani d . 1
H H28c 0.1324 0.7337 0.0447 0.156 Uiso calc R 1
C C29c 0.2243(5) 0.6636(3) 0.0090(2) 0.123(2) Uani d . 1
H H29c 0.2706 0.6962 -0.0027 0.148 Uiso calc R 1
C C30c 0.2394(3) 0.5958(3) -0.00049(16) 0.0860(13) Uani d . 1
H H30c 0.2971 0.5821 -0.0179 0.103 Uiso calc R 1
C C31c 0.1700(3) 0.54366(19) 0.01523(13) 0.0604(9) Uani d . 1

loop_
_atom_site_aniso_label
_atom_site_aniso_U_11
_atom_site_aniso_U_22
_atom_site_aniso_U_33
_atom_site_aniso_U_12
_atom_site_aniso_U_13
_atom_site_aniso_U_23
C1a 0.086(3) 0.081(3) 0.057(2) 0.015(2) 0.004(2) -0.008(2)
C2a 0.125(4) 0.080(3) 0.072(3) 0.019(3) 0.003(3) -0.007(2)
C3a 0.146(5) 0.069(3) 0.085(3) -0.007(3) 0.026(3) -0.007(3)
C4a 0.093(3) 0.096(3) 0.075(3) -0.024(3) 0.025(3) -0.022(3)
C5a 0.067(3) 0.086(3) 0.047(2) 0.005(2) 0.0152(19) -0.0148(19)
C6a 0.052(2) 0.115(4) 0.058(2) -0.007(2) 0.010(2) -0.021(2)
C7a 0.046(2) 0.101(3) 0.057(2) 0.013(2) -0.0027(18) -0.009(2)
C8a 0.070(3) 0.156(5) 0.088(3) 0.028(4) -0.015(3) 0.011(3)
C9a 0.112(5) 0.155(6) 0.117(4) 0.057(4) -0.017(4) 0.029(4)
C10a 0.127(5) 0.107(4) 0.106(4) 0.028(4) 0.005(4) 0.025(3)
C11a 0.081(3) 0.098(3) 0.082(3) 0.011(3) 0.003(2) 0.013(3)
C12a 0.058(2) 0.075(3) 0.054(2) 0.010(2) 0.0082(18) -0.0005(19)
C13a 0.048(2) 0.071(2) 0.0489(19) 0.0046(19) 0.0092(16) -0.0087(18)
C14a 0.051(2) 0.076(3) 0.0429(18) 0.013(2) 0.0056(16) -0.0084(18)
C15a 0.055(2) 0.081(2) 0.061(2) -0.001(2) 0.0024(19) -0.0095(19)
C16a 0.0474(19) 0.089(3) 0.0530(19) 0.0043(19) -0.0044(17) -0.0066(19)
C17a 0.049(2) 0.097(3) 0.056(2) 0.001(2) -0.0010(18) -0.009(2)
C18a 0.0411(19) 0.088(3) 0.051(2) 0.001(2) -0.0084(17) -0.0062(19)
C19a 0.0411(19) 0.079(3) 0.0522(19) 0.0009(19) -0.0106(17) -0.0064(19)
C20a 0.065(3) 0.085(3) 0.080(3) 0.008(2) -0.005(2) -0.007(2)
C21a 0.087(3) 0.077(3) 0.112(4) 0.001(3) -0.018(3) 0.011(3)
C22a 0.067(3) 0.109(4) 0.108(4) -0.008(3) 0.001(3) 0.023(3)
C23a 0.054(2) 0.101(3) 0.085(3) 0.000(2) 0.002(2) 0.008(3)
C24a 0.0421(19) 0.082(3) 0.062(2) -0.001(2) -0.0005(18) -0.002(2)
C25a 0.050(2) 0.090(3) 0.066(2) 0.009(2) 0.0045(19) -0.007(2)
C26a 0.055(2) 0.079(3) 0.062(2) 0.007(2) -0.0088(19) -0.006(2)
C27a 0.094(3) 0.093(3) 0.081(3) 0.016(3) -0.011(3) -0.008(3)
C28a 0.128(4) 0.080(3) 0.103(4) 0.003(3) -0.018(4) 0.001(3)
C29a 0.095(4) 0.095(4) 0.105(4) -0.012(3) -0.013(3) 0.017(3)
C30a 0.067(3) 0.103(3) 0.076(3) -0.007(3) -0.006(2) 0.006(3)
C31a 0.048(2) 0.083(3) 0.053(2) -0.004(2) -0.0107(17) 0.001(2)
C1b 0.072(3) 0.076(3) 0.078(3) -0.002(2) 0.012(2) 0.001(2)
C2b 0.099(4) 0.085(3) 0.117(4) -0.014(3) 0.030(3) -0.011(3)
C3b 0.097(4) 0.116(4) 0.130(5) -0.033(4) 0.031(4) -0.039(4)
C4b 0.057(3) 0.144(5) 0.095(3) -0.026(3) 0.003(2) -0.039(4)
C5b 0.040(2) 0.101(3) 0.063(2) 0.001(2) 0.0034(18) -0.012(2)
C6b 0.048(2) 0.135(4) 0.070(3) 0.013(3) -0.004(2) -0.011(3)
C7b 0.059(2) 0.095(3) 0.063(2) 0.025(2) 0.010(2) 0.015(2)
C8b 0.096(4) 0.128(4) 0.096(3) 0.039(4) 0.020(3) 0.033(3)
C9b 0.118(5) 0.104(4) 0.141(5) 0.056(4) 0.045(4) 0.051(4)
C10b 0.099(4) 0.073(3) 0.169(6) 0.006(3) 0.056(4) 0.019(3)
C11b 0.061(2) 0.079(3) 0.107(3) 0.006(2) 0.023(2) 0.002(3)
C12b 0.047(2) 0.073(3) 0.068(2) 0.006(2) 0.0162(19) 0.005(2)
C13b 0.0377(17) 0.069(2) 0.0491(19) 0.0038(17) 0.0057(15) -0.0029(17)
C14b 0.0417(19) 0.075(3) 0.055(2) 0.0010(18) 0.0107(17) -0.0043(19)
C15b 0.0491(19) 0.083(2) 0.0519(19) 0.0000(19) 0.0069(17) -0.0057(18)
C16b 0.0444(18) 0.075(2) 0.0505(18) 0.0031(17) -0.0029(16) -0.0051(18)
C17b 0.050(2) 0.080(2) 0.0500(19) 0.0037(19) 0.0012(17) -0.0027(18)
C18b 0.0481(19) 0.074(2) 0.0370(16) -0.0010(18) -0.0056(15) -0.0055(16)
C19b 0.054(2) 0.069(2) 0.0466(18) -0.0014(18) -0.0108(17) -0.0124(17)
C20b 0.079(3) 0.079(3) 0.059(2) 0.005(2) -0.012(2) -0.007(2)
C21b 0.121(4) 0.077(3) 0.084(3) 0.008(3) -0.022(3) -0.008(3)
C22b 0.143(5) 0.075(3) 0.098(4) -0.026(4) -0.014(4) -0.002(3)
C23b 0.092(3) 0.101(4) 0.083(3) -0.030(3) -0.006(3) -0.011(3)
C24b 0.066(2) 0.070(3) 0.056(2) -0.020(2) -0.0119(19) -0.0049(19)
C25b 0.047(2) 0.107(3) 0.058(2) -0.014(2) -0.0035(18) -0.013(2)
C26b 0.050(2) 0.084(3) 0.0477(19) 0.000(2) -0.0068(17) -0.0064(19)
C27b 0.054(2) 0.123(4) 0.069(2) 0.018(3) -0.008(2) -0.017(3)
C28b 0.086(3) 0.102(4) 0.096(3) 0.031(3) -0.014(3) -0.007(3)
C29b 0.097(3) 0.080(3) 0.097(3) 0.018(3) -0.007(3) 0.009(2)
C30b 0.066(2) 0.079(3) 0.079(3) 0.002(2) -0.005(2) 0.009(2)
C31b 0.051(2) 0.076(3) 0.0446(18) 0.0025(19) -0.0095(17) -0.0008(18)
C1c 0.059(2) 0.083(3) 0.064(2) -0.001(2) 0.0000(19) 0.007(2)
C2c 0.083(3) 0.074(3) 0.097(3) 0.008(2) 0.002(3) 0.012(2)
C3c 0.089(3) 0.066(3) 0.106(3) -0.005(3) 0.010(3) -0.004(3)
C4c 0.069(3) 0.080(3) 0.080(3) -0.014(2) 0.005(2) -0.013(2)
C5c 0.049(2) 0.068(2) 0.061(2) -0.0008(18) 0.0023(18) -0.0073(19)
C6c 0.0449(19) 0.083(3) 0.069(2) -0.007(2) -0.0052(19) -0.006(2)
C7c 0.041(2) 0.076(3) 0.063(2) 0.0028(19) 0.0003(17) 0.0018(19)
C8c 0.054(2) 0.090(3) 0.096(3) 0.000(2) -0.013(2) 0.009(3)
C9c 0.061(3) 0.101(4) 0.123(4) 0.012(3) -0.013(3) 0.024(3)
C10c 0.085(3) 0.065(3) 0.129(4) 0.003(3) 0.004(3) 0.010(3)
C11c 0.065(2) 0.074(3) 0.089(3) -0.003(2) -0.002(2) -0.005(2)
C12c 0.0420(19) 0.068(2) 0.059(2) 0.0035(18) 0.0050(17) -0.0089(18)
C13c 0.0398(18) 0.073(2) 0.0468(18) 0.0018(18) 0.0051(15) -0.0086(18)
C14c 0.0469(19) 0.071(2) 0.0525(19) 0.0016(19) 0.0082(17) -0.0027(18)
C15c 0.053(2) 0.081(2) 0.0522(19) -0.0016(18) 0.0018(17) -0.0148(19)
C16c 0.050(2) 0.071(2) 0.0473(18) 0.0005(17) -0.0022(16) -0.0048(17)
C17c 0.052(2) 0.097(3) 0.057(2) 0.002(2) -0.0083(18) -0.008(2)
C18c 0.048(2) 0.071(2) 0.0407(17) 0.0017(19) -0.0109(16) 0.0006(16)
C19c 0.055(2) 0.059(2) 0.0513(19) 0.0037(18) -0.0142(17) -0.0002(17)
C20c 0.083(3) 0.073(3) 0.075(3) 0.001(2) -0.019(2) -0.004(2)
C21c 0.126(4) 0.075(3) 0.109(4) -0.027(3) -0.035(4) 0.009(3)
C22c 0.100(4) 0.125(5) 0.101(4) -0.046(4) -0.033(3) 0.038(3)
C23c 0.058(3) 0.139(4) 0.071(3) -0.018(3) -0.012(2) 0.026(3)
C24c 0.052(2) 0.086(3) 0.053(2) 0.002(2) -0.0090(18) 0.006(2)
C25c 0.056(2) 0.111(4) 0.060(2) 0.025(3) -0.003(2) -0.003(2)
C26c 0.076(3) 0.075(3) 0.061(2) 0.017(2) -0.024(2) -0.003(2)
C27c 0.131(4) 0.082(3) 0.097(3) 0.037(3) -0.037(3) -0.012(3)
C28c 0.205(8) 0.058(3) 0.126(5) 0.016(4) -0.079(5) -0.007(3)
C29c 0.172(6) 0.073(4) 0.125(5) -0.031(4) -0.069(5) 0.029(3)
C30c 0.091(3) 0.087(3) 0.080(3) -0.015(3) -0.025(2) 0.017(3)
C31c 0.067(2) 0.063(2) 0.051(2) -0.003(2) -0.0191(18) 0.0059(18)

loop_
_atom_type_symbol
_atom_type_description
_atom_type_scat_dispersion_real
_atom_type_scat_dispersion_imag
_atom_type_scat_source
C C 0.0033 0.0016 'International Tables Vol C Tables 4.2.6.8 and 6.1.1.4'
H H 0 0 'International Tables Vol C Tables 4.2.6.8 and 6.1.1.4'

loop_
_geom_angle_atom_site_label_1
_geom_angle_atom_site_label_2
_geom_angle_atom_site_label_3
_geom_angle
C2a C1a C14a 122.6(4)
C2a C1a H1a 118.7
C14a C1a H1a 118.7
C1a C2a C3a 120.6(4)
C1a C2a H2a 119.7
C3a C2a H2a 119.7
C4a C3a C2a 120.9(4)
C4a C3a H3a 119.5
C2a C3a H3a 119.5
C3a C4a C5a 119.9(4)
C3a C4a H4a 120.1
C5a C4a H4a 120.1
C6a C5a C14a 118.9(4)
C6a C5a C4a 121.6(4)
C14a C5a C4a 119.5(4)
C5a C6a C7a 122.4(4)
C5a C6a H6a 118.8
C7a C6a H6a 118.8
C6a C7a C8a 122.7(4)
C6a C7a C12a 118.7(4)
C8a C7a C12a 118.6(4)
C9a C8a C7a 121.7(5)
C9a C8a H8a 119.1
C7a C8a H8a 119.1
C8a C9a C10a 120.5(5)
C8a C9a H9a 119.7
C10a C9a H9a 119.7
C11a C10a C9a 120.9(5)
C11a C10a H10a 119.6
C9a C10a H10a 119.6
C10a C11a C12a 120.6(4)
C10a C11a H11a 119.7
C12a C11a H11a 119.7
C13a C12a C11a 122.1(3)
C13a C12a C7a 120.2(3)
C11a C12a C7a 117.7(4)
C14a C13a C12a 119.4(3)
C14a C13a C15a 118.3(3)
C12a C13a C15a 122.3(3)
C13a C14a C1a 123.2(3)
C13a C14a C5a 120.4(3)
C1a C14a C5a 116.4(4)
C13a C15a C16a 112.6(3)
C13a C15a H15a 109.1
C16a C15a H15a 109.1
C13a C15a H15b 109.1
C16a C15a H15b 109.1
H15a C15a H15b 107.8
C17a C16a C15a 112.1(3)
C17a C16a H16a 109.2
C15a C16a H16a 109.2
C17a C16a H16b 109.2
C15a C16a H16b 109.2
H16a C16a H16b 107.9
C16a C17a C18a 114.5(3)
C16a C17a H17a 108.6
C18a C17a H17a 108.6
C16a C17a H17b 108.6
C18a C17a H17b 108.6
H17a C17a H17b 107.6
C31a C18a C19a 119.5(3)
C31a C18a C17a 119.9(3)
C19a C18a C17a 120.5(3)
C18a C19a C24a 120.0(3)
C18a C19a C20a 123.3(4)
C24a C19a C20a 116.7(3)
C21a C20a C19a 121.6(4)
C21a C20a H20a 119.2
C19a C20a H20a 119.2
C20a C21a C22a 120.2(4)
C20a C21a H21a 119.9
C22a C21a H21a 119.9
C23a C22a C21a 120.6(4)
C23a C22a H22a 119.7
C21a C22a H22a 119.7
C22a C23a C24a 121.5(4)
C22a C23a H23a 119.3
C24a C23a H23a 119.3
C25a C24a C23a 121.1(4)
C25a C24a C19a 119.5(3)
C23a C24a C19a 119.4(3)
C24a C25a C26a 121.4(3)
C24a C25a H25a 119.3
C26a C25a H25a 119.3
C25a C26a C31a 119.2(3)
C25a C26a C27a 121.4(4)
C31a C26a C27a 119.4(4)
C28a C27a C26a 121.2(5)
C28a C27a H27a 119.4
C26a C27a H27a 119.4
C27a C28a C29a 119.8(5)
C27a C28a H28a 120.1
C29a C28a H28a 120.1
C30a C29a C28a 120.7(5)
C30a C29a H29a 119.7
C28a C29a H29a 119.7
C29a C30a C31a 122.7(4)
C29a C30a H30a 118.6
C31a C30a H30a 118.6
C18a C31a C30a 123.6(4)
C18a C31a C26a 120.2(3)
C30a C31a C26a 116.1(4)
C2b C1b C14b 121.6(4)
C2b C1b H1b 119.2
C14b C1b H1b 119.2
C1b C2b C3b 120.8(5)
C1b C2b H2b 119.6
C3b C2b H2b 119.6
C4b C3b C2b 120.8(5)
C4b C3b H3b 119.6
C2b C3b H3b 119.6
C3b C4b C5b 120.8(5)
C3b C4b H4b 119.6
C5b C4b H4b 119.6
C6b C5b C14b 119.0(4)
C6b C5b C4b 121.6(4)
C14b C5b C4b 119.4(4)
C5b C6b C7b 121.9(4)
C5b C6b H6b 119
C7b C6b H6b 119
C6b C7b C8b 121.9(4)
C6b C7b C12b 119.9(4)
C8b C7b C12b 118.1(4)
C9b C8b C7b 122.4(5)
C9b C8b H8b 118.8
C7b C8b H8b 118.8
C8b C9b C10b 119.9(5)
C8b C9b H9b 120.1
C10b C9b H9b 120.1
C11b C10b C9b 121.0(5)
C11b C10b H10b 119.5
C9b C10b H10b 119.5
C10b C11b C12b 120.2(4)
C10b C11b H11b 119.9
C12b C11b H11b 119.9
C13b C12b C11b 122.3(3)
C13b C12b C7b 119.4(3)
C11b C12b C7b 118.3(4)
C14b C13b C12b 118.8(3)
C14b C13b C15b 122.1(3)
C12b C13b C15b 119.2(3)
C13b C14b C5b 121.0(3)
C13b C14b C1b 122.6(3)
C5b C14b C1b 116.4(3)
C13b C15b C16b 114.7(3)
C13b C15b H15c 108.6
C16b C15b H15c 108.6
C13b C15b H15d 108.6
C16b C15b H15d 108.6
H15c C15b H15d 107.6
C17b C16b C15b 111.7(3)
C17b C16b H16c 109.3
C15b C16b H16c 109.3
C17b C16b H16d 109.3
C15b C16b H16d 109.3
H16c C16b H16d 107.9
C18b C17b C16b 113.2(3)
C18b C17b H17c 108.9
C16b C17b H17c 108.9
C18b C17b H17d 108.9
C16b C17b H17d 108.9
H17c C17b H17d 107.8
C19b C18b C31b 120.0(3)
C19b C18b C17b 119.4(3)
C31b C18b C17b 120.5(3)
C18b C19b C24b 119.7(3)
C18b C19b C20b 123.1(3)
C24b C19b C20b 117.2(3)
C21b C20b C19b 121.2(4)
C21b C20b H20b 119.4
C19b C20b H20b 119.4
C20b C21b C22b 121.1(5)
C20b C21b H21b 119.4
C22b C21b H21b 119.4
C23b C22b C21b 120.2(4)
C23b C22b H22b 119.9
C21b C22b H22b 119.9
C22b C23b C24b 121.4(4)
C22b C23b H23b 119.3
C24b C23b H23b 119.3
C25b C24b C23b 121.8(4)
C25b C24b C19b 119.3(3)
C23b C24b C19b 118.9(4)
C26b C25b C24b 122.0(3)
C26b C25b H25b 119
C24b C25b H25b 119
C25b C26b C31b 119.1(3)
C25b C26b C27b 121.9(4)
C31b C26b C27b 118.9(4)
C28b C27b C26b 121.8(4)
C28b C27b H27b 119.1
C26b C27b H27b 119.1
C27b C28b C29b 119.5(4)
C27b C28b H28b 120.2
C29b C28b H28b 120.2
C30b C29b C28b 121.0(4)
C30b C29b H29b 119.5
C28b C29b H29b 119.5
C29b C30b C31b 122.1(4)
C29b C30b H30b 119
C31b C30b H30b 119
C18b C31b C30b 123.6(3)
C18b C31b C26b 119.8(3)
C30b C31b C26b 116.6(3)
C2c C1c C14c 121.4(4)
C2c C1c H1c 119.3
C14c C1c H1c 119.3
C1c C2c C3c 121.0(4)
C1c C2c H2c 119.5
C3c C2c H2c 119.5
C4c C3c C2c 120.2(4)
C4c C3c H3c 119.9
C2c C3c H3c 119.9
C3c C4c C5c 120.9(4)
C3c C4c H4c 119.5
C5c C4c H4c 119.5
C6c C5c C4c 121.9(3)
C6c C5c C14c 118.7(3)
C4c C5c C14c 119.4(3)
C7c C6c C5c 122.2(3)
C7c C6c H6c 118.9
C5c C6c H6c 118.9
C6c C7c C8c 121.0(3)
C6c C7c C12c 119.9(3)
C8c C7c C12c 119.1(3)
C9c C8c C7c 121.7(4)
C9c C8c H8c 119.2
C7c C8c H8c 119.2
C8c C9c C10c 120.1(4)
C8c C9c H9c 119.9
C10c C9c H9c 119.9
C11c C10c C9c 120.0(4)
C11c C10c H10c 120
C9c C10c H10c 120
C10c C11c C12c 121.8(4)
C10c C11c H11c 119.1
C12c C11c H11c 119.1
C13c C12c C11c 123.2(3)
C13c C12c C7c 119.6(3)
C11c C12c C7c 117.2(3)
C12c C13c C14c 119.1(3)
C12c C13c C15c 121.5(3)
C14c C13c C15c 119.4(3)
C13c C14c C1c 122.3(3)
C13c C14c C5c 120.6(3)
C1c C14c C5c 117.1(3)
C13c C15c C16c 113.9(3)
C13c C15c H15e 108.8
C16c C15c H15e 108.8
C13c C15c H15f 108.8
C16c C15c H15f 108.8
H15e C15c H15f 107.7
C17c C16c C15c 112.9(3)
C17c C16c H16e 109
C15c C16c H16e 109
C17c C16c H16f 109
C15c C16c H16f 109
H16e C16c H16f 107.8
C18c C17c C16c 112.1(3)
C18c C17c H17e 109.2
C16c C17c H17e 109.2
C18c C17c H17f 109.2
C16c C17c H17f 109.2
H17e C17c H17f 107.9
C19c C18c C31c 119.3(3)
C19c C18c C17c 121.8(3)
C31c C18c C17c 118.8(3)
C18c C19c C24c 120.3(3)
C18c C19c C20c 123.2(4)
C24c C19c C20c 116.5(4)
C21c C20c C19c 121.3(4)
C21c C20c H20c 119.4
C19c C20c H20c 119.4
C20c C21c C22c 121.8(5)
C20c C21c H21c 119.1
C22c C21c H21c 119.1
C23c C22c C21c 119.4(5)
C23c C22c H22c 120.3
C21c C22c H22c 120.3
C22c C23c C24c 121.5(5)
C22c C23c H23c 119.2
C24c C23c H23c 119.2
C25c C24c C19c 119.0(4)
C25c C24c C23c 121.5(4)
C19c C24c C23c 119.5(4)
C26c C25c C24c 121.7(4)
C26c C25c H25c 119.1
C24c C25c H25c 119.1
C25c C26c C31c 119.5(4)
C25c C26c C27c 121.3(5)
C31c C26c C27c 119.2(4)
C28c C27c C26c 120.5(5)
C28c C27c H27c 119.8
C26c C27c H27c 119.8
C27c C28c C29c 119.9(5)
C27c C28c H28c 120
C29c C28c H28c 120
C30c C29c C28c 121.1(6)
C30c C29c H29c 119.5
C28c C29c H29c 119.5
C29c C30c C31c 122.0(5)
C29c C30c H30c 119
C31c C30c H30c 119
C18c C31c C26c 120.0(3)
C18c C31c C30c 122.8(4)
C26c C31c C30c 117.2(4)

loop_
_geom_bond_atom_site_label_1
_geom_bond_atom_site_label_2
_geom_bond_distance
C1a C2a 1.342(5)
C1a C14a 1.426(5)
C1a H1a 0.93
C2a C3a 1.390(6)
C2a H2a 0.93
C3a C4a 1.357(6)
C3a H3a 0.93
C4a C5a 1.438(5)
C4a H4a 0.93
C5a C6a 1.379(5)
C5a C14a 1.428(5)
C6a C7a 1.381(5)
C6a H6a 0.93
C7a C8a 1.410(6)
C7a C12a 1.433(5)
C8a C9a 1.337(7)
C8a H8a 0.93
C9a C10a 1.391(7)
C9a H9a 0.93
C10a C11a 1.364(6)
C10a H10a 0.93
C11a C12a 1.424(5)
C11a H11a 0.93
C12a C13a 1.402(4)
C13a C14a 1.399(5)
C13a C15a 1.513(4)
C15a C16a 1.535(4)
C15a H15a 0.97
C15a H15b 0.97
C16a C17a 1.509(4)
C16a H16a 0.97
C16a H16b 0.97
C17a C18a 1.510(4)
C17a H17a 0.97
C17a H17b 0.97
C18a C31a 1.398(5)
C18a C19a 1.401(5)
C19a C24a 1.429(4)
C19a C20a 1.433(5)
C20a C21a 1.364(5)
C20a H20a 0.93
C21a C22a 1.401(6)
C21a H21a 0.93
C22a C23a 1.336(5)
C22a H22a 0.93
C23a C24a 1.419(5)
C23a H23a 0.93
C24a C25a 1.382(5)
C25a C26a 1.385(5)
C25a H25a 0.93
C26a C31a 1.431(5)
C26a C27a 1.435(5)
C27a C28a 1.347(6)
C27a H27a 0.93
C28a C29a 1.406(6)
C28a H28a 0.93
C29a C30a 1.346(5)
C29a H29a 0.93
C30a C31a 1.428(5)
C30a H30a 0.93
C1b C2b 1.366(5)
C1b C14b 1.430(5)
C1b H1b 0.93
C2b C3b 1.377(7)
C2b H2b 0.93
C3b C4b 1.344(7)
C3b H3b 0.93
C4b C5b 1.431(6)
C4b H4b 0.93
C5b C6b 1.370(5)
C5b C14b 1.428(5)
C6b C7b 1.376(5)
C6b H6b 0.93
C7b C8b 1.412(6)
C7b C12b 1.434(5)
C8b C9b 1.340(7)
C8b H8b 0.93
C9b C10b 1.405(7)
C9b H9b 0.93
C10b C11b 1.365(6)
C10b H10b 0.93
C11b C12b 1.427(5)
C11b H11b 0.93
C12b C13b 1.410(5)
C13b C14b 1.403(4)
C13b C15b 1.503(4)
C15b C16b 1.529(4)
C15b H15c 0.97
C15b H15d 0.97
C16b C17b 1.529(4)
C16b H16c 0.97
C16b H16d 0.97
C17b C18b 1.514(4)
C17b H17c 0.97
C17b H17d 0.97
C18b C19b 1.397(4)
C18b C31b 1.407(4)
C19b C24b 1.426(5)
C19b C20b 1.437(5)
C20b C21b 1.351(5)
C20b H20b 0.93
C21b C22b 1.396(6)
C21b H21b 0.93
C22b C23b 1.347(6)
C22b H22b 0.93
C23b C24b 1.426(5)
C23b H23b 0.93
C24b C25b 1.385(5)
C25b C26b 1.378(5)
C25b H25b 0.93
C26b C31b 1.426(5)
C26b C27b 1.434(5)
C27b C28b 1.333(6)
C27b H27b 0.93
C28b C29b 1.401(6)
C28b H28b 0.93
C29b C30b 1.352(5)
C29b H29b 0.93
C30b C31b 1.420(5)
C30b H30b 0.93
C1c C2c 1.355(5)
C1c C14c 1.423(5)
C1c H1c 0.93
C2c C3c 1.395(6)
C2c H2c 0.93
C3c C4c 1.348(5)
C3c H3c 0.93
C4c C5c 1.420(5)
C4c H4c 0.93
C5c C6c 1.385(5)
C5c C14c 1.425(4)
C6c C7c 1.379(5)
C6c H6c 0.93
C7c C8c 1.416(5)
C7c C12c 1.428(4)
C8c C9c 1.341(5)
C8c H8c 0.93
C9c C10c 1.411(6)
C9c H9c 0.93
C10c C11c 1.364(5)
C10c H10c 0.93
C11c C12c 1.417(5)
C11c H11c 0.93
C12c C13c 1.412(4)
C13c C14c 1.417(5)
C13c C15c 1.514(4)
C15c C16c 1.527(4)
C15c H15e 0.97
C15c H15f 0.97
C16c C17c 1.523(4)
C16c H16e 0.97
C16c H16f 0.97
C17c C18c 1.512(4)
C17c H17e 0.97
C17c H17f 0.97
C18c C19c 1.403(4)
C18c C31c 1.410(5)
C19c C24c 1.425(5)
C19c C20c 1.426(5)
C20c C21c 1.355(6)
C20c H20c 0.93
C21c C22c 1.392(7)
C21c H21c 0.93
C22c C23c 1.338(6)
C22c H22c 0.93
C23c C24c 1.425(5)
C23c H23c 0.93
C24c C25c 1.390(5)
C25c C26c 1.379(5)
C25c H25c 0.93
C26c C31c 1.420(5)
C26c C27c 1.433(6)
C27c C28c 1.355(7)
C27c H27c 0.93
C28c C29c 1.405(8)
C28c H28c 0.93
C29c C30c 1.335(6)
C29c H29c 0.93
C30c C31c 1.423(5)
C30c H30c 0.93

loop_
_geom_hbond_atom_site_label_D
_geom_hbond_atom_site_label_H
_geom_hbond_atom_site_label_A
_geom_hbond_site_symmetry_A
_geom_hbond_distance_DH
_geom_hbond_distance_HA
_geom_hbond_distance_DA
_geom_hbond_angle_DHA
_geom_hbond_publ_flag
C2a H2a Cg1 1_555 0.93 2.86 3.5722(5) 135 yes
C6c H6c Cg2 1_655 0.93 2.95 3.8708(4) 170 yes
C8b H8b Cg3 3_455 0.93 2.82 3.7438(6) 173 yes
C8c H8c Cg4 1_655 0.93 2.80 3.6815(5) 159 yes
C17b H17d Cg5 4_645 0.97 2.90 3.8021(4) 156 yes
C17c H17e Cg6 3_455 0.97 2.90 3.8054(4) 155 yes
C23a H23a Cg7 4_555 0.93 2.59 3.5045(5) 167 yes

loop_
_geom_torsion_atom_site_label_1
_geom_torsion_atom_site_label_2
_geom_torsion_atom_site_label_3
_geom_torsion_atom_site_label_4
_geom_torsion
C14a C1a C2a C3a 0.4(6)
C1a C2a C3a C4a -0.7(7)
C2a C3a C4a C5a 0.6(6)
C3a C4a C5a C6a -179.9(4)
C3a C4a C5a C14a 0.0(5)
C14a C5a C6a C7a -2.1(5)
C4a C5a C6a C7a 177.8(3)
C5a C6a C7a C8a -178.3(4)
C5a C6a C7a C12a 1.3(5)
C6a C7a C8a C9a 179.0(5)
C12a C7a C8a C9a -0.6(7)
C7a C8a C9a C10a -1.3(9)
C8a C9a C10a C11a 2.1(9)
C9a C10a C11a C12a -0.8(7)
C10a C11a C12a C13a 179.6(4)
C10a C11a C12a C7a -1.1(6)
C6a C7a C12a C13a 1.4(5)
C8a C7a C12a C13a -178.9(3)
C6a C7a C12a C11a -177.8(3)
C8a C7a C12a C11a 1.8(5)
C11a C12a C13a C14a 175.9(3)
C7a C12a C13a C14a -3.3(5)
C11a C12a C13a C15a -1.7(5)
C7a C12a C13a C15a 179.1(3)
C12a C13a C14a C1a -176.9(3)
C15a C13a C14a C1a 0.8(5)
C12a C13a C14a C5a 2.6(4)
C15a C13a C14a C5a -179.7(3)
C2a C1a C14a C13a 179.6(3)
C2a C1a C14a C5a 0.1(5)
C6a C5a C14a C13a 0.1(5)
C4a C5a C14a C13a -179.8(3)
C6a C5a C14a C1a 179.6(3)
C4a C5a C14a C1a -0.3(4)
C14a C13a C15a C16a -81.9(4)
C12a C13a C15a C16a 95.8(4)
C13a C15a C16a C17a 164.1(3)
C15a C16a C17a C18a -176.0(3)
C16a C17a C18a C31a 87.5(4)
C16a C17a C18a C19a -93.9(4)
C31a C18a C19a C24a 0.4(5)
C17a C18a C19a C24a -178.3(3)
C31a C18a C19a C20a 180.0(3)
C17a C18a C19a C20a 1.3(5)
C18a C19a C20a C21a -178.5(4)
C24a C19a C20a C21a 1.1(5)
C19a C20a C21a C22a -2.0(6)
C20a C21a C22a C23a 1.1(7)
C21a C22a C23a C24a 0.8(7)
C22a C23a C24a C25a 177.5(4)
C22a C23a C24a C19a -1.7(6)
C18a C19a C24a C25a 1.1(5)
C20a C19a C24a C25a -178.5(3)
C18a C19a C24a C23a -179.6(3)
C20a C19a C24a C23a 0.8(5)
C23a C24a C25a C26a 178.8(3)
C19a C24a C25a C26a -1.9(5)
C24a C25a C26a C31a 1.1(5)
C24a C25a C26a C27a -179.8(4)
C25a C26a C27a C28a 180.0(4)
C31a C26a C27a C28a -1.0(6)
C26a C27a C28a C29a -0.3(7)
C27a C28a C29a C30a 0.9(7)
C28a C29a C30a C31a -0.1(7)
C19a C18a C31a C30a 178.5(3)
C17a C18a C31a C30a -2.8(5)
C19a C18a C31a C26a -1.2(5)
C17a C18a C31a C26a 177.5(3)
C29a C30a C31a C18a 179.2(4)
C29a C30a C31a C26a -1.1(5)
C25a C26a C31a C18a 0.4(5)
C27a C26a C31a C18a -178.7(3)
C25a C26a C31a C30a -179.3(3)
C27a C26a C31a C30a 1.6(5)
C14b C1b C2b C3b 1.3(6)
C1b C2b C3b C4b -0.6(7)
C2b C3b C4b C5b -0.1(7)
C3b C4b C5b C6b -179.5(4)
C3b C4b C5b C14b 0.0(6)
C14b C5b C6b C7b -1.9(5)
C4b C5b C6b C7b 177.6(4)
C5b C6b C7b C8b -178.7(4)
C5b C6b C7b C12b 2.2(5)
C6b C7b C8b C9b 179.5(5)
C12b C7b C8b C9b -1.5(7)
C7b C8b C9b C10b 1.0(8)
C8b C9b C10b C11b -0.2(8)
C9b C10b C11b C12b -0.1(7)
C10b C11b C12b C13b 179.9(4)
C10b C11b C12b C7b -0.4(5)
C6b C7b C12b C13b -0.1(5)
C8b C7b C12b C13b -179.2(3)
C6b C7b C12b C11b -179.8(3)
C8b C7b C12b C11b 1.1(5)
C11b C12b C13b C14b 177.5(3)
C7b C12b C13b C14b -2.2(4)
C11b C12b C13b C15b -2.9(5)
C7b C12b C13b C15b 177.4(3)
C12b C13b C14b C5b 2.5(4)
C15b C13b C14b C5b -177.1(3)
C12b C13b C14b C1b -178.1(3)
C15b C13b C14b C1b 2.3(5)
C6b C5b C14b C13b -0.5(5)
C4b C5b C14b C13b 180.0(3)
C6b C5b C14b C1b -179.9(3)
C4b C5b C14b C1b 0.6(5)
C2b C1b C14b C13b 179.3(3)
C2b C1b C14b C5b -1.3(5)
C14b C13b C15b C16b -99.5(4)
C12b C13b C15b C16b 80.9(4)
C13b C15b C16b C17b -170.9(3)
C15b C16b C17b C18b 165.5(3)
C16b C17b C18b C19b -85.3(4)
C16b C17b C18b C31b 93.0(4)
C31b C18b C19b C24b 2.0(4)
C17b C18b C19b C24b -179.7(3)
C31b C18b C19b C20b -177.8(3)
C17b C18b C19b C20b 0.5(4)
C18b C19b C20b C21b 179.9(4)
C24b C19b C20b C21b 0.0(5)
C19b C20b C21b C22b -0.4(6)
C20b C21b C22b C23b 0.1(7)
C21b C22b C23b C24b 0.6(7)
C22b C23b C24b C25b 179.3(4)
C22b C23b C24b C19b -0.9(6)
C18b C19b C24b C25b 0.5(5)
C20b C19b C24b C25b -179.6(3)
C18b C19b C24b C23b -179.2(3)
C20b C19b C24b C23b 0.6(5)
C23b C24b C25b C26b 177.5(3)
C19b C24b C25b C26b -2.2(5)
C24b C25b C26b C31b 1.3(5)
C24b C25b C26b C27b -177.5(3)
C25b C26b C27b C28b 175.9(4)
C31b C26b C27b C28b -2.9(6)
C26b C27b C28b C29b 1.3(7)
C27b C28b C29b C30b 1.4(7)
C28b C29b C30b C31b -2.3(6)
C19b C18b C31b C30b 175.2(3)
C17b C18b C31b C30b -3.2(5)
C19b C18b C31b C26b -2.9(5)
C17b C18b C31b C26b 178.8(3)
C29b C30b C31b C18b -177.5(4)
C29b C30b C31b C26b 0.6(5)
C25b C26b C31b C18b 1.3(5)
C27b C26b C31b C18b -179.8(3)
C25b C26b C31b C30b -176.9(3)
C27b C26b C31b C30b 2.0(5)
C14c C1c C2c C3c 1.0(6)
C1c C2c C3c C4c 0.2(6)
C2c C3c C4c C5c -0.5(6)
C3c C4c C5c C6c -179.0(4)
C3c C4c C5c C14c -0.5(5)
C4c C5c C6c C7c 177.6(3)
C14c C5c C6c C7c -0.9(5)
C5c C6c C7c C8c -178.7(3)
C5c C6c C7c C12c 0.4(5)
C6c C7c C8c C9c 178.7(4)
C12c C7c C8c C9c -0.4(6)
C7c C8c C9c C10c 0.6(7)
C8c C9c C10c C11c -1.4(7)
C9c C10c C11c C12c 2.0(6)
C10c C11c C12c C13c 178.8(3)
C10c C11c C12c C7c -1.8(5)
C6c C7c C12c C13c 1.3(5)
C8c C7c C12c C13c -179.5(3)
C6c C7c C12c C11c -178.2(3)
C8c C7c C12c C11c 1.0(5)
C11c C12c C13c C14c 176.9(3)
C7c C12c C13c C14c -2.5(4)
C11c C12c C13c C15c -1.4(5)
C7c C12c C13c C15c 179.2(3)
C12c C13c C14c C1c -178.6(3)
C15c C13c C14c C1c -0.2(5)
C12c C13c C14c C5c 2.0(5)
C15c C13c C14c C5c -179.6(3)
C2c C1c C14c C13c 178.6(4)
C2c C1c C14c C5c -2.0(5)
C6c C5c C14c C13c -0.3(5)
C4c C5c C14c C13c -178.9(3)
C6c C5c C14c C1c -179.8(3)
C4c C5c C14c C1c 1.7(5)
C12c C13c C15c C16c 97.6(4)
C14c C13c C15c C16c -80.7(4)
C13c C15c C16c C17c 164.3(3)
C15c C16c C17c C18c -169.2(3)
C16c C17c C18c C19c -99.2(4)
C16c C17c C18c C31c 76.9(4)
C31c C18c C19c C24c -1.6(5)
C17c C18c C19c C24c 174.4(3)
C31c C18c C19c C20c 177.7(3)
C17c C18c C19c C20c -6.3(5)
C18c C19c C20c C21c -180.0(4)
C24c C19c C20c C21c -0.6(5)
C19c C20c C21c C22c 0.8(7)
C20c C21c C22c C23c -0.2(7)
C21c C22c C23c C24c -0.6(7)
C18c C19c C24c C25c -1.7(5)
C20c C19c C24c C25c 178.9(3)
C18c C19c C24c C23c 179.2(3)
C20c C19c C24c C23c -0.2(5)
C22c C23c C24c C25c -178.3(4)
C22c C23c C24c C19c 0.8(6)
C19c C24c C25c C26c 2.2(5)
C23c C24c C25c C26c -178.7(3)
C24c C25c C26c C31c 0.7(5)
C24c C25c C26c C27c 180.0(3)
C25c C26c C27c C28c -178.8(4)
C31c C26c C27c C28c 0.5(6)
C26c C27c C28c C29c 3.3(8)
C27c C28c C29c C30c -4.4(8)
C28c C29c C30c C31c 1.6(7)
C19c C18c C31c C26c 4.5(5)
C17c C18c C31c C26c -171.7(3)
C19c C18c C31c C30c -175.7(3)
C17c C18c C31c C30c 8.1(5)
C25c C26c C31c C18c -4.1(5)
C27c C26c C31c C18c 176.6(3)
C25c C26c C31c C30c 176.2(3)
C27c C26c C31c C30c -3.2(5)
C29c C30c C31c C18c -177.6(4)
C29c C30c C31c C26c 2.2(6)

loop_
_cod_related_entry_id
_cod_related_entry_database
_cod_related_entry_code
1 ChemSpider 13595334
